data_4101462
loop_
_publ_author_name
'Menger, Fredric M'
'Sorrells, Jennifer L'

_publ_section_title
;
 A non-steroidal facial amphiphile.
;
_journal_issue 15
_journal_name_full 'Journal of the American Chemical Society'
_journal_page_first 4960
_journal_page_last 4961
_journal_paper_doi 10.1021/ja0608747
_journal_volume 128
_journal_year 2006
_chemical_formula_moiety 'C53 H48 O4'
_chemical_formula_sum 'C53 H48 O4'
_chemical_formula_weight 748.91
_chemical_name_systematic
;
 ?
;
_space_group_IT_number 15
_symmetry_cell_setting monoclinic
_symmetry_space_group_name_Hall '-C 2yc'
_symmetry_space_group_name_H-M 'C 1 2/c 1'
_atom_sites_solution_hydrogens geom
_atom_sites_solution_primary direct
_atom_sites_solution_secondary difmap
_audit_creation_method SHELXL-97
_cell_angle_alpha 90.00
_cell_angle_beta 113.836(6)
_cell_angle_gamma 90.00
_cell_formula_units_Z 8
_cell_length_a 33.299(5)
_cell_length_b 8.7863(10)
_cell_length_c 35.011(4)
_cell_measurement_reflns_used 4854
_cell_measurement_temperature 173(2)
_cell_measurement_theta_max 59.13
_cell_measurement_theta_min 8.24
_cell_volume 9370(2)
_computing_cell_refinement 'Bruker SMART'
_computing_data_collection 'Bruker SMART'
_computing_data_reduction 'Bruker SAINT'
_computing_molecular_graphics 'Bruker SHELXTL'
_computing_publication_material 'Bruker SHELXTL'
_computing_structure_refinement 'SHELXL-97 (Sheldrick, 1997)'
_computing_structure_solution 'SHELXS-97 (Sheldrick, 1990)'
_diffrn_ambient_temperature 173(2)
_diffrn_measured_fraction_theta_full 0.936
_diffrn_measured_fraction_theta_max 0.936
_diffrn_measurement_device_type 'CCD area detector'
_diffrn_measurement_method 'phi and omega scans'
_diffrn_radiation_monochromator graphite
_diffrn_radiation_source 'fine-focus sealed tube'
_diffrn_radiation_type CuK\a
_diffrn_radiation_wavelength 1.54178
_diffrn_reflns_av_R_equivalents 0.1637
_diffrn_reflns_av_sigmaI/netI 0.1834
_diffrn_reflns_limit_h_max 29
_diffrn_reflns_limit_h_min -35
_diffrn_reflns_limit_k_max 9
_diffrn_reflns_limit_k_min -8
_diffrn_reflns_limit_l_max 37
_diffrn_reflns_limit_l_min -38
_diffrn_reflns_number 19353
_diffrn_reflns_theta_full 59.13
_diffrn_reflns_theta_max 59.13
_diffrn_reflns_theta_min 8.24
_exptl_absorpt_coefficient_mu 0.513
_exptl_absorpt_correction_T_max 0.9133
_exptl_absorpt_correction_T_min 0.8249
_exptl_absorpt_correction_type multi-scan
_exptl_absorpt_process_details 'SADABS V2.10'
_exptl_crystal_colour clear
_exptl_crystal_density_diffrn 1.062
_exptl_crystal_density_meas 0
_exptl_crystal_density_method 'not measured'
_exptl_crystal_description plate
_exptl_crystal_F_000 3184
_exptl_crystal_size_max 0.39
_exptl_crystal_size_mid 0.23
_exptl_crystal_size_min 0.18
_refine_diff_density_max 0.621
_refine_diff_density_min -0.291
_refine_diff_density_rms 0.081
_refine_ls_extinction_coef 0.00103(17)
_refine_ls_extinction_expression Fc^*^=kFc[1+0.001xFc^2^\l^3^/sin(2\q)]^-1/4^
_refine_ls_extinction_method SHELXL
_refine_ls_goodness_of_fit_ref 1.008
_refine_ls_hydrogen_treatment constr
_refine_ls_matrix_type full
_refine_ls_number_parameters 579
_refine_ls_number_reflns 6342
_refine_ls_number_restraints 5
_refine_ls_restrained_S_all 1.007
_refine_ls_R_factor_all 0.2323
_refine_ls_R_factor_gt 0.1234
_refine_ls_shift/su_max 0.075
_refine_ls_shift/su_mean 0.061
_refine_ls_structure_factor_coef Fsqd
_refine_ls_weighting_details 'calc w=1/[\s^2^(Fo^2^)+(0.1804P)^2^+45.9122P] where P=(Fo^2^+2Fc^2^)/3'
_refine_ls_weighting_scheme calc
_refine_ls_wR_factor_gt 0.3111
_refine_ls_wR_factor_ref 0.3813
_reflns_number_gt 2840
_reflns_number_total 6342
_reflns_threshold_expression >2sigma(I)
_cod_data_source_file ja0608747si20060214_011422.cif
_cod_data_source_block 1
_cod_depositor_comments
;
The following automatic conversions were performed:
'_symmetry_cell_setting' value 'Monoclinic' changed to 'monoclinic'
according to '/home/saulius/struct/CIF-dictionaries/cif_core.dic'
dictionary named 'cif_core.dic' version 2.4.1 from 2010-06-29.

Automatic conversion script
Id: cif_fix_enum 1527 2010-12-29 10:47:43Z saulius 
;
_cod_original_sg_symbol_H-M C2/c
_cod_database_code 4101462

loop_
_symmetry_equiv_pos_as_xyz
'x, y, z'
'-x, y, -z+1/2'
'x+1/2, y+1/2, z'
'-x+1/2, y+1/2, -z+1/2'
'-x, -y, -z'
'x, -y, z-1/2'
'-x+1/2, -y+1/2, -z'
'x+1/2, -y+1/2, z-1/2'

loop_
_atom_site_label
_atom_site_type_symbol
_atom_site_fract_x
_atom_site_fract_y
_atom_site_fract_z
_atom_site_U_iso_or_equiv
_atom_site_adp_type
_atom_site_occupancy
_atom_site_symmetry_multiplicity
_atom_site_calc_flag
_atom_site_refinement_flags
_atom_site_disorder_assembly
_atom_site_disorder_group
C1 C 0.5723(4) -0.1653(11) 0.8246(3) 0.063(3) Uani 1 1 d . . .
H1 H 0.5447 -0.1332 0.8041 0.075 Uiso 1 1 calc R . .
C2 C 0.6111(4) -0.1166(10) 0.8223(2) 0.062(3) Uani 1 1 d . . .
H2 H 0.6102 -0.0518 0.8003 0.075 Uiso 1 1 calc R . .
C3 C 0.6504(3) -0.1632(9) 0.8522(2) 0.053(3) Uani 1 1 d . . .
C4 C 0.6522(3) -0.2561(10) 0.8852(2) 0.051(3) Uani 1 1 d . . .
C5 C 0.6141(4) -0.3002(10) 0.8873(2) 0.060(3) Uani 1 1 d . . .
H5 H 0.6151 -0.3597 0.9104 0.072 Uiso 1 1 calc R . .
C6 C 0.5739(3) -0.2606(10) 0.8567(3) 0.063(3) Uani 1 1 d . . .
H6 H 0.5475 -0.2983 0.8576 0.075 Uiso 1 1 calc R . .
C7 C 0.6959(3) -0.1297(9) 0.8527(2) 0.049(3) Uani 1 1 d . . .
C8 C 0.6987(3) -0.3002(9) 0.9143(2) 0.057(3) Uani 1 1 d . . .
H8 H 0.6990 -0.3710 0.9367 0.068 Uiso 1 1 calc R . .
C9 C 0.7173(3) -0.2830(9) 0.8545(2) 0.050(2) Uani 1 1 d . . .
C10 C 0.7183(3) -0.3727(9) 0.8872(2) 0.050(3) Uani 1 1 d . . .
C11 C 0.7381(3) -0.5118(10) 0.8944(3) 0.060(3) Uani 1 1 d . . .
H11 H 0.7385 -0.5721 0.9171 0.071 Uiso 1 1 calc R . .
C12 C 0.7578(4) -0.5665(11) 0.8682(3) 0.077(3) Uani 1 1 d . . .
H12 H 0.7717 -0.6634 0.8727 0.092 Uiso 1 1 calc R . .
C13 C 0.7562(3) -0.4746(11) 0.8360(3) 0.069(3) Uani 1 1 d . . .
H13 H 0.7689 -0.5103 0.8178 0.083 Uiso 1 1 calc R . .
C14 C 0.7369(3) -0.3325(10) 0.8288(3) 0.063(3) Uani 1 1 d . . .
H14 H 0.7371 -0.2703 0.8067 0.075 Uiso 1 1 calc R . .
C15 C 0.6917(3) -0.0184(12) 0.8169(2) 0.063(3) Uani 1 1 d . . .
C16 C 0.6658(4) 0.0096(11) 0.7441(2) 0.088(4) Uani 1 1 d . . .
H16A H 0.6544 0.1062 0.7495 0.133 Uiso 1 1 calc R . .
H16B H 0.6439 -0.0378 0.7190 0.133 Uiso 1 1 calc R . .
H16C H 0.6927 0.0285 0.7399 0.133 Uiso 1 1 calc R . .
C17 C 0.7216(3) -0.0453(9) 0.8955(2) 0.050(3) Uani 1 1 d . . .
H17 H 0.7059 0.0513 0.8958 0.060 Uiso 1 1 calc R . .
C18 C 0.7232(3) -0.1493(9) 0.9328(2) 0.055(3) Uani 1 1 d . . .
H18 H 0.7077 -0.0963 0.9483 0.065 Uiso 1 1 calc R . .
C19 C 0.7704(3) -0.0097(9) 0.9077(2) 0.050(2) Uani 1 1 d . . .
H19 H 0.7778 0.0247 0.8840 0.061 Uiso 1 1 calc R . .
C20 C 0.7944(3) -0.1546(10) 0.9299(2) 0.053(3) Uani 1 1 d . . .
H20A H 0.7868 -0.2448 0.9114 0.064 Uiso 1 1 calc R . .
H20B H 0.8266 -0.1417 0.9434 0.064 Uiso 1 1 calc R . .
C21 C 0.7731(3) -0.1574(9) 0.9612(2) 0.052(3) Uani 1 1 d . . .
H21 H 0.7820 -0.2453 0.9811 0.062 Uiso 1 1 calc R . .
C22 C 0.7834(3) 0.1014(9) 0.9441(2) 0.051(3) Uani 1 1 d . . .
H22 H 0.7637 0.1920 0.9388 0.062 Uiso 1 1 calc R . .
C23 C 0.7852(3) -0.0010(9) 0.9818(2) 0.049(2) Uani 1 1 d . . .
H23 H 0.7670 0.0350 0.9968 0.058 Uiso 1 1 calc R . .
C24 C 0.8326(3) 0.1386(9) 0.9665(2) 0.056(3) Uani 1 1 d . . .
H24 H 0.8505 0.1018 0.9513 0.067 Uiso 1 1 calc R . .
C25 C 0.8358(3) 0.0336(9) 1.0042(2) 0.050(3) Uani 1 1 d . . .
H25 H 0.8552 -0.0574 1.0086 0.060 Uiso 1 1 calc R . .
C26 C 0.8460(3) 0.2918(9) 0.9860(2) 0.058(3) Uani 1 1 d . . .
H26 H 0.8361 0.3787 0.9659 0.070 Uiso 1 1 calc R . .
C27 C 0.8278(3) 0.2947(9) 1.0204(2) 0.056(3) Uani 1 1 d . . .
H27A H 0.8379 0.3842 1.0390 0.068 Uiso 1 1 calc R . .
H27B H 0.7954 0.2867 1.0090 0.068 Uiso 1 1 calc R . .
C28 C 0.8509(3) 0.1478(8) 1.0410(2) 0.050(3) Uani 1 1 d . . .
H28 H 0.8454 0.1147 1.0658 0.060 Uiso 1 1 calc R . .
C29 C 0.8953(3) 0.2850(9) 1.0115(2) 0.054(3) Uani 1 1 d . . .
H29 H 0.9121 0.2452 0.9956 0.065 Uiso 1 1 calc R . .
C30 C 0.8986(3) 0.1797(9) 1.0498(2) 0.050(3) Uani 1 1 d . . .
H30 H 0.9167 0.0860 1.0530 0.060 Uiso 1 1 calc R . .
C31 C 0.9184(3) 0.4160(9) 1.0412(2) 0.054(3) Uani 1 1 d . . .
H31 H 0.8998 0.5087 1.0378 0.065 Uiso 1 1 calc R . .
C32 C 0.9233(3) 0.3117(9) 1.0800(2) 0.051(3) Uani 1 1 d . . .
H32 H 0.9081 0.3516 1.0974 0.062 Uiso 1 1 calc R . .
C33 C 0.9665(3) 0.4491(9) 1.0489(2) 0.049(3) Uani 1 1 d . . .
H33 H 0.9710 0.4855 1.0239 0.059 Uiso 1 1 calc R . .
C34 C 0.9893(3) 0.2971(9) 1.0675(2) 0.054(3) Uani 1 1 d . . .
H34A H 0.9778 0.2103 1.0481 0.064 Uiso 1 1 calc R . .
H34B H 1.0217 0.3026 1.0776 0.064 Uiso 1 1 calc R . .
C35 C 0.9734(3) 0.2961(9) 1.1034(2) 0.053(3) Uani 1 1 d . . .
H35 H 0.9833 0.2062 1.1225 0.064 Uiso 1 1 calc R . .
C36 C 0.9836(3) 0.5593(10) 1.0872(2) 0.054(3) Uani 1 1 d . A .
H36 H 0.9594 0.6325 1.0840 0.065 Uiso 1 1 calc R . .
C37 C 0.9894(3) 0.4512(8) 1.1248(2) 0.045(2) Uani 1 1 d . . .
H37 H 0.9693 0.4853 1.1379 0.055 Uiso 1 1 calc R . .
C38 C 1.0260(4) 0.6540(9) 1.0955(2) 0.062(3) Uani 1 1 d . . .
C39 C 1.0375(3) 0.4683(9) 1.1569(2) 0.052(3) Uani 1 1 d . A .
H39 H 1.0441 0.3993 1.1814 0.062 Uiso 1 1 calc R . .
C40 C 1.0628(3) 0.5415(9) 1.1030(3) 0.056(3) Uani 1 1 d . A .
C41 C 1.0692(3) 0.4435(9) 1.1363(2) 0.052(3) Uani 1 1 d . . .
C42 C 1.1008(4) 0.3311(10) 1.1464(3) 0.068(3) Uani 1 1 d . A .
H42 H 1.1053 0.2640 1.1690 0.082 Uiso 1 1 calc R . .
C43 C 1.1264(4) 0.3164(11) 1.1226(3) 0.072(3) Uani 1 1 d . . .
H43 H 1.1486 0.2408 1.1296 0.086 Uiso 1 1 calc R A .
C44 C 1.1191(3) 0.4113(10) 1.0897(3) 0.070(3) Uani 1 1 d . A .
H44 H 1.1357 0.3983 1.0734 0.084 Uiso 1 1 calc R . .
C45 C 1.0879(4) 0.5263(11) 1.0792(3) 0.067(3) Uani 1 1 d . . .
H45 H 1.0837 0.5930 1.0565 0.080 Uiso 1 1 calc R A .
C46 C 1.0349(3) 0.7360(9) 1.1367(2) 0.050(2) Uani 1 1 d . A .
C47 C 1.0416(3) 0.6318(8) 1.1695(2) 0.051(3) Uani 1 1 d . . .
C48 C 1.0484(3) 0.6890(10) 1.2089(2) 0.064(3) Uani 1 1 d . A .
H48 H 1.0530 0.6204 1.2313 0.077 Uiso 1 1 calc R . .
C49 C 1.0487(3) 0.8447(10) 1.2159(3) 0.062(3) Uani 1 1 d . . .
H49 H 1.0531 0.8827 1.2427 0.075 Uiso 1 1 calc R A .
C50 C 1.0423(3) 0.9431(10) 1.1834(3) 0.069(3) Uani 1 1 d . A .
H50 H 1.0425 1.0497 1.1881 0.083 Uiso 1 1 calc R . .
C51 C 1.0355(3) 0.8892(10) 1.1429(3) 0.062(3) Uani 1 1 d . . .
H51 H 1.0315 0.9583 1.1208 0.074 Uiso 1 1 calc R A .
C52A C 1.0252(8) 0.779(3) 1.0648(6) 0.061(4) Uiso 0.50 1 d PD A 1
C53A C 1.0599(6) 0.9903(16) 1.0459(4) 0.049(3) Uiso 0.50 1 d PD A 1
H53A H 1.0409 0.9663 1.0168 0.074 Uiso 0.50 1 calc PR A 1
H53B H 1.0891 1.0193 1.0478 0.074 Uiso 0.50 1 calc PR A 1
H53C H 1.0472 1.0748 1.0555 0.074 Uiso 0.50 1 calc PR A 1
O3A O 0.9916(4) 0.8103(14) 1.0366(4) 0.058(3) Uiso 0.50 1 d PD A 1
O4A O 1.0637(4) 0.8568(12) 1.0719(3) 0.050(2) Uiso 0.50 1 d PD A 1
C52B C 1.0113(8) 0.759(3) 1.0595(6) 0.061(4) Uiso 0.50 1 d PD A 2
C53B C 0.9532(5) 0.8766(17) 0.9987(4) 0.049(3) Uiso 0.50 1 d PD A 2
H53D H 0.9640 0.9799 1.0076 0.074 Uiso 0.50 1 calc PR A 2
H53E H 0.9211 0.8780 0.9848 0.074 Uiso 0.50 1 calc PR A 2
H53F H 0.9653 0.8389 0.9792 0.074 Uiso 0.50 1 calc PR A 2
O3B O 1.0378(4) 0.8262(14) 1.0509(4) 0.058(3) Uiso 0.50 1 d PD A 2
O4B O 0.9669(4) 0.7766(12) 1.0351(3) 0.050(2) Uiso 0.50 1 d PD A 2
O1 O 0.6756(2) -0.0926(6) 0.77993(15) 0.067(2) Uani 1 1 d . . .
O2 O 0.6999(3) 0.1134(8) 0.82105(17) 0.091(3) Uani 1 1 d . . .
C1S C 0.0839(4) 0.2544(11) 0.2546(3) 0.052(3) Uiso 1 1 d . . .
C2S C 0.0866(7) 0.1898(18) 0.2850(5) 0.035(4) Uiso 0.50 1 d P . .
C3S C 0.2187(5) 0.7807(17) 0.2199(5) 0.043(4) Uiso 0.50 1 d P . .
C4S C 0.2070(13) 1.047(4) 0.2132(11) 0.049(11) Uiso 0.25 1 d P . .
C5S C 0.1555(8) 0.831(3) 0.1595(7) 0.016(6) Uiso 0.25 1 d P . .
C6S C 0.1319(14) 0.068(5) 0.2982(16) 0.056(12) Uiso 0.25 1 d P . .
C7S C 0.1938(8) 0.866(3) 0.1988(7) 0.018(6) Uiso 0.25 1 d P . .
C8S C 0.040(2) 0.193(7) 0.296(2) 0.10(3) Uiso 0.25 1 d P . .
C9S C 0.118(3) 0.181(9) 0.329(2) 0.12(3) Uiso 0.25 1 d P . .
C10S C 0.1428(15) 0.078(5) 0.2816(14) 0.075(14) Uiso 0.25 1 d P . .
C11S C 0.094(3) 0.189(6) 0.3250(18) 0.082(17) Uiso 0.25 1 d P . .
C12S C 0.1278(12) 0.119(5) 0.3143(13) 0.037(9) Uiso 0.25 1 d P . .
C13S C 0.0663(11) 0.257(3) 0.2557(8) 0.014(8) Uiso 0.25 1 d P . .
C14S C 0.1100(14) 0.166(4) 0.2861(10) 0.034(9) Uiso 0.25 1 d P . .
C15S C 0.059(3) 0.192(7) 0.309(2) 0.09(2) Uiso 0.25 1 d P . .
C16S C 0.194(2) 0.996(8) 0.205(2) 0.11(2) Uiso 0.25 1 d P . .
C17S C 0.1716(16) 1.001(5) 0.2246(14) 0.088(14) Uiso 0.25 1 d P . .

loop_
_atom_site_aniso_label
_atom_site_aniso_U_11
_atom_site_aniso_U_22
_atom_site_aniso_U_33
_atom_site_aniso_U_23
_atom_site_aniso_U_13
_atom_site_aniso_U_12
C1 0.070(8) 0.062(7) 0.032(5) -0.015(5) -0.004(5) 0.017(6)
C2 0.080(8) 0.051(6) 0.036(5) -0.003(4) 0.003(5) 0.015(6)
C3 0.078(8) 0.036(5) 0.029(5) -0.002(4) 0.004(5) 0.016(5)
C4 0.054(7) 0.048(6) 0.030(5) -0.006(4) -0.003(4) 0.003(5)
C5 0.084(8) 0.047(6) 0.028(5) -0.007(4) 0.001(5) 0.006(6)
C6 0.071(7) 0.059(6) 0.043(5) -0.008(5) 0.008(5) 0.001(5)
C7 0.070(7) 0.035(5) 0.026(4) -0.006(4) 0.002(4) -0.001(5)
C8 0.100(8) 0.034(5) 0.022(4) -0.005(4) 0.008(5) 0.007(5)
C9 0.067(7) 0.044(5) 0.025(4) -0.010(4) 0.005(4) 0.004(5)
C10 0.070(7) 0.035(5) 0.024(4) 0.002(4) -0.002(4) 0.012(5)
C11 0.079(7) 0.040(6) 0.039(5) -0.004(4) 0.003(5) -0.002(5)
C12 0.099(9) 0.054(6) 0.049(6) -0.013(5) -0.001(6) 0.011(6)
C13 0.094(9) 0.064(7) 0.043(5) -0.006(5) 0.020(5) 0.002(6)
C14 0.096(8) 0.042(6) 0.033(5) -0.012(4) 0.010(5) 0.005(5)
C15 0.077(8) 0.069(7) 0.030(5) 0.000(5) 0.008(5) 0.008(6)
C16 0.148(11) 0.074(7) 0.031(5) 0.012(5) 0.023(6) 0.014(7)
C17 0.081(7) 0.032(5) 0.018(4) -0.004(3) 0.000(4) 0.004(5)
C18 0.073(7) 0.041(5) 0.032(4) 0.003(4) 0.002(4) 0.011(5)
C19 0.056(6) 0.049(5) 0.027(4) 0.004(4) -0.003(4) 0.005(5)
C20 0.065(7) 0.054(6) 0.031(4) -0.002(4) 0.009(4) 0.001(5)
C21 0.078(7) 0.045(5) 0.019(4) 0.006(4) 0.006(4) 0.008(5)
C22 0.068(7) 0.040(5) 0.028(4) -0.001(4) 0.002(4) 0.011(4)
C23 0.065(6) 0.041(5) 0.021(4) -0.006(4) -0.003(4) 0.007(4)
C24 0.076(7) 0.054(6) 0.017(4) -0.006(4) -0.002(4) 0.004(5)
C25 0.075(7) 0.038(5) 0.021(4) 0.000(4) 0.003(4) 0.009(5)
C26 0.086(7) 0.035(5) 0.026(4) 0.005(4) -0.006(5) 0.017(5)
C27 0.070(7) 0.049(6) 0.031(5) -0.009(4) 0.001(4) 0.005(5)
C28 0.067(7) 0.033(5) 0.029(4) 0.007(4) -0.004(4) 0.008(4)
C29 0.080(7) 0.042(5) 0.026(4) 0.003(4) 0.007(4) 0.007(5)
C30 0.076(7) 0.038(5) 0.021(4) -0.003(4) 0.005(4) 0.009(5)
C31 0.082(8) 0.034(5) 0.030(4) 0.008(4) 0.005(4) 0.011(5)
C32 0.076(7) 0.040(5) 0.026(4) 0.001(4) 0.008(4) 0.012(5)
C33 0.065(7) 0.046(5) 0.019(4) 0.004(4) 0.000(4) 0.009(5)
C34 0.084(7) 0.042(5) 0.023(4) -0.007(4) 0.009(4) 0.017(5)
C35 0.074(7) 0.040(5) 0.024(4) 0.002(4) -0.002(4) 0.021(5)
C36 0.074(7) 0.049(6) 0.032(4) 0.007(4) 0.013(4) 0.013(5)
C37 0.069(6) 0.032(5) 0.022(4) 0.002(3) 0.005(4) 0.013(4)
C38 0.106(9) 0.033(5) 0.029(4) 0.019(4) 0.010(5) 0.018(5)
C39 0.085(8) 0.039(5) 0.021(4) 0.010(4) 0.012(5) 0.015(5)
C40 0.086(8) 0.021(5) 0.046(5) 0.011(4) 0.010(5) 0.012(5)
C41 0.071(7) 0.034(5) 0.035(5) 0.009(4) 0.004(5) 0.009(5)
C42 0.098(9) 0.037(6) 0.038(5) 0.006(4) -0.006(5) 0.010(6)
C43 0.087(9) 0.049(6) 0.071(7) -0.002(6) 0.023(6) 0.013(6)
C44 0.098(9) 0.034(6) 0.066(6) 0.006(5) 0.022(6) 0.014(6)
C45 0.102(9) 0.050(6) 0.051(6) 0.004(5) 0.032(6) 0.007(6)
C46 0.077(7) 0.033(5) 0.036(5) 0.004(4) 0.018(4) 0.018(5)
C47 0.082(7) 0.024(5) 0.033(5) -0.004(4) 0.010(4) 0.005(4)
C48 0.088(8) 0.047(6) 0.037(5) 0.002(4) 0.006(5) 0.003(5)
C49 0.093(8) 0.045(6) 0.038(5) -0.007(4) 0.015(5) -0.006(5)
C50 0.101(9) 0.033(5) 0.056(6) -0.006(5) 0.014(5) -0.001(5)
C51 0.094(8) 0.043(6) 0.040(5) 0.003(4) 0.019(5) 0.007(5)
O1 0.101(5) 0.054(4) 0.028(3) -0.001(3) 0.009(3) 0.007(4)
O2 0.145(7) 0.050(4) 0.039(4) 0.004(3) -0.003(4) -0.016(4)

loop_
_atom_type_symbol
_atom_type_description
_atom_type_scat_dispersion_real
_atom_type_scat_dispersion_imag
_atom_type_scat_source
C C 0.0181 0.0091 'International Tables Vol C Tables 4.2.6.8 and 6.1.1.4'
H H 0.0000 0.0000 'International Tables Vol C Tables 4.2.6.8 and 6.1.1.4'
O O 0.0492 0.0322 'International Tables Vol C Tables 4.2.6.8 and 6.1.1.4'

loop_
_geom_angle_atom_site_label_1
_geom_angle_atom_site_label_2
_geom_angle_atom_site_label_3
_geom_angle
C6 C1 C2 119.9(9)
C3 C2 C1 119.2(10)
C2 C3 C4 121.1(11)
C2 C3 C7 125.9(9)
C4 C3 C7 112.9(8)
C5 C4 C3 118.9(8)
C5 C4 C8 127.9(8)
C3 C4 C8 113.2(9)
C4 C5 C6 121.3(9)
C1 C6 C5 119.5(10)
C9 C7 C3 105.9(7)
C9 C7 C15 118.9(8)
C3 C7 C15 110.2(7)
C9 C7 C17 108.3(6)
C3 C7 C17 104.8(7)
C15 C7 C17 108.0(7)
C10 C8 C4 105.9(6)
C10 C8 C18 109.9(8)
C4 C8 C18 106.4(6)
C10 C9 C14 120.1(8)
C10 C9 C7 113.5(8)
C14 C9 C7 126.3(8)
C11 C10 C9 121.1(9)
C11 C10 C8 124.5(8)
C9 C10 C8 114.3(7)
C10 C11 C12 120.0(9)
C13 C12 C11 117.4(9)
C14 C13 C12 123.0(10)
C13 C14 C9 118.4(9)
O2 C15 O1 124.9(8)
O2 C15 C7 125.1(8)
O1 C15 C7 109.9(8)
C19 C17 C7 117.8(7)
C19 C17 C18 102.2(6)
C7 C17 C18 109.7(6)
C8 C18 C21 118.2(7)
C8 C18 C17 108.1(6)
C21 C18 C17 103.0(7)
C22 C19 C20 101.1(6)
C22 C19 C17 105.9(7)
C20 C19 C17 104.2(7)
C21 C20 C19 94.6(7)
C20 C21 C23 102.4(7)
C20 C21 C18 103.1(6)
C23 C21 C18 105.7(7)
C24 C22 C19 116.5(7)
C24 C22 C23 91.3(6)
C19 C22 C23 103.7(6)
C21 C23 C25 115.7(7)
C21 C23 C22 101.8(6)
C25 C23 C22 88.6(6)
C26 C24 C22 119.0(8)
C26 C24 C25 103.8(6)
C22 C24 C25 90.0(6)
C28 C25 C23 117.5(7)
C28 C25 C24 102.0(6)
C23 C25 C24 90.0(6)
C24 C26 C29 106.6(7)
C24 C26 C27 103.4(7)
C29 C26 C27 102.2(6)
C28 C27 C26 94.2(7)
C27 C28 C30 103.0(7)
C27 C28 C25 102.9(6)
C30 C28 C25 104.4(7)
C31 C29 C26 119.7(7)
C31 C29 C30 91.1(5)
C26 C29 C30 102.0(7)
C28 C30 C32 119.7(7)
C28 C30 C29 103.1(6)
C32 C30 C29 88.7(6)
C29 C31 C33 117.5(8)
C29 C31 C32 89.9(6)
C33 C31 C32 102.6(6)
C35 C32 C30 117.1(7)
C35 C32 C31 102.7(7)
C30 C32 C31 90.2(5)
C31 C33 C34 102.2(7)
C31 C33 C36 105.1(7)
C34 C33 C36 103.2(6)
C35 C34 C33 94.2(6)
C34 C35 C37 103.0(7)
C34 C35 C32 102.8(6)
C37 C35 C32 105.5(6)
C38 C36 C33 118.5(7)
C38 C36 C37 111.7(6)
C33 C36 C37 102.8(6)
C35 C37 C39 119.4(6)
C35 C37 C36 103.1(6)
C39 C37 C36 107.0(7)
C52B C38 C40 121.6(13)
C52B C38 C46 112.3(12)
C40 C38 C46 108.1(7)
C52B C38 C52A 17.4(16)
C40 C38 C52A 112.0(13)
C46 C38 C52A 105.5(12)
C52B C38 C36 102.3(11)
C40 C38 C36 107.0(7)
C46 C38 C36 103.9(8)
C52A C38 C36 119.6(11)
C47 C39 C41 106.3(8)
C47 C39 C37 104.6(7)
C41 C39 C37 110.8(6)
C41 C40 C45 120.7(9)
C41 C40 C38 112.8(9)
C45 C40 C38 126.4(8)
C42 C41 C40 119.8(10)
C42 C41 C39 126.0(8)
C40 C41 C39 114.2(8)
C41 C42 C43 119.5(9)
C44 C43 C42 119.7(10)
C43 C44 C45 122.0(11)
C44 C45 C40 118.2(9)
C51 C46 C47 121.6(7)
C51 C46 C38 126.9(7)
C47 C46 C38 111.5(7)
C48 C47 C46 118.5(7)
C48 C47 C39 126.6(7)
C46 C47 C39 114.7(7)
C49 C48 C47 121.0(8)
C48 C49 C50 119.1(8)
C49 C50 C51 121.6(8)
C46 C51 C50 118.3(8)
O3A C52A O4A 121.7(16)
O3A C52A C38 119.7(18)
O4A C52A C38 118.5(15)
C52A O4A C53A 116.5(12)
O3B C52B O4B 120.1(15)
O3B C52B C38 120.0(17)
O4B C52B C38 119.9(16)
C52B O4B C53B 118.9(13)
C15 O1 C16 112.8(7)
C13S C1S C2S 71(3)
C13S C1S C14S 107(3)
C2S C1S C14S 35.9(16)
C14S C2S C13S 113(4)
C14S C2S C1S 84(3)
C13S C2S C1S 30.2(17)
C14S C2S C11S 101(5)
C13S C2S C11S 138(4)
C1S C2S C11S 151(3)
C14S C2S C12S 40(3)
C13S C2S C12S 153(3)
C1S C2S C12S 123(3)
C11S C2S C12S 63(4)
C14S C2S C9S 71(5)
C13S C2S C9S 152(4)
C1S C2S C9S 137(3)
C11S C2S C9S 31(4)
C12S C2S C9S 35(3)
C14S C2S C15S 143(5)
C13S C2S C15S 103(4)
C1S C2S C15S 132(4)
C11S C2S C15S 44(3)
C12S C2S C15S 103(4)
C9S C2S C15S 75(4)
C14S C2S C6S 26(3)
C13S C2S C6S 134(3)
C1S C2S C6S 106(2)
C11S C2S C6S 87(4)
C12S C2S C6S 26.0(17)
C9S C2S C6S 61(4)
C15S C2S C6S 122(3)
C14S C2S C8S 159(4)
C13S C2S C8S 86(3)
C1S C2S C8S 117(3)
C11S C2S C8S 64(4)
C12S C2S C8S 121(3)
C9S C2S C8S 95(4)
C15S C2S C8S 19(4)
C6S C2S C8S 134(3)
C7S C3S C16S 28(2)
C16S C4S C17S 55(9)
C16S C4S C7S 27(8)
C17S C4S C7S 71(3)
C14S C6S C10S 94(6)
C14S C6S C12S 63(4)
C10S C6S C12S 137(8)
C14S C6S C2S 18(3)
C10S C6S C2S 110(5)
C12S C6S C2S 57(4)
C14S C6S C9S 57(4)
C10S C6S C9S 137(6)
C12S C6S C9S 6(5)
C2S C6S C9S 51(3)
C16S C7S C3S 125(4)
C16S C7S C5S 109(4)
C3S C7S C5S 126(2)
C16S C7S C4S 13(4)
C3S C7S C4S 113(2)
C5S C7S C4S 120(2)
C16S C7S C17S 41(4)
C3S C7S C17S 116(2)
C5S C7S C17S 103(2)
C4S C7S C17S 49(2)
C15S C8S C11S 10(10)
C15S C8S C2S 56(10)
C11S C8S C2S 46(2)
C15S C8S C13S 86(10)
C11S C8S C13S 77(3)
C2S C8S C13S 34.4(16)
C11S C9S C12S 125(10)
C11S C9S C2S 65(7)
C12S C9S C2S 73(5)
C11S C9S C14S 96(8)
C12S C9S C14S 45(4)
C2S C9S C14S 32(2)
C11S C9S C15S 12(7)
C12S C9S C15S 115(7)
C2S C9S C15S 53(3)
C14S C9S C15S 84(4)
C11S C9S C6S 120(10)
C12S C9S C6S 5(4)
C2S C9S C6S 68(4)
C14S C9S C6S 41(3)
C15S C9S C6S 110(4)
C6S C10S C14S 51(4)
C6S C10S C12S 21(4)
C14S C10S C12S 41(2)
C9S C11S C15S 160(10)
C9S C11S C2S 84(8)
C15S C11S C2S 76(5)
C9S C11S C12S 30(7)
C15S C11S C12S 132(7)
C2S C11S C12S 64(3)
C9S C11S C8S 154(10)
C15S C11S C8S 5(5)
C2S C11S C8S 70(4)
C12S C11S C8S 127(5)
C9S C11S C14S 57(8)
C15S C11S C14S 102(6)
C2S C11S C14S 27.8(19)
C12S C11S C14S 37(2)
C8S C11S C14S 97(4)
C14S C12S C6S 74(5)
C14S C12S C9S 96(6)
C6S C12S C9S 168(9)
C14S C12S C2S 30(3)
C6S C12S C2S 97(5)
C9S C12S C2S 71(5)
C14S C12S C11S 83(4)
C6S C12S C11S 144(6)
C9S C12S C11S 25(6)
C2S C12S C11S 54(3)
C14S C12S C10S 66(4)
C6S C12S C10S 22(4)
C9S C12S C10S 156(6)
C2S C12S C10S 94(3)
C11S C12S C10S 148(4)
C1S C13S C2S 79(3)
C1S C13S C8S 138(4)
C2S C13S C8S 59(3)
C1S C13S C14S 52(3)
C2S C13S C14S 26.6(17)
C8S C13S C14S 86(3)
C1S C13S C15S 122(4)
C2S C13S C15S 44(3)
C8S C13S C15S 17(3)
C14S C13S C15S 71(3)
C6S C14S C12S 43(3)
C6S C14S C2S 136(5)
C12S C14S C2S 109(5)
C6S C14S C10S 35(3)
C12S C14S C10S 73(4)
C2S C14S C10S 160(4)
C6S C14S C9S 82(5)
C12S C14S C9S 39(4)
C2S C14S C9S 77(5)
C10S C14S C9S 111(5)
C6S C14S C1S 152(5)
C12S C14S C1S 165(5)
C2S C14S C1S 61(3)
C10S C14S C1S 120(3)
C9S C14S C1S 126(5)
C6S C14S C11S 99(5)
C12S C14S C11S 60(4)
C2S C14S C11S 51(4)
C10S C14S C11S 133(4)
C9S C14S C11S 27(3)
C1S C14S C11S 107(4)
C6S C14S C13S 157(4)
C12S C14S C13S 149(5)
C2S C14S C13S 40(3)
C10S C14S C13S 137(3)
C9S C14S C13S 112(5)
C1S C14S C13S 20.9(14)
C11S C14S C13S 89(4)
C8S C15S C11S 165(10)
C8S C15S C2S 105(10)
C11S C15S C2S 60(5)
C8S C15S C9S 157(10)
C11S C15S C9S 8(5)
C2S C15S C9S 52(3)
C8S C15S C13S 77(10)
C11S C15S C13S 89(6)
C2S C15S C13S 32.6(18)
C9S C15S C13S 81(3)
C4S C16S C7S 140(10)
C4S C16S C17S 101(10)
C7S C16S C17S 100(6)
C4S C16S C3S 115(9)
C7S C16S C3S 27(2)
C17S C16S C3S 99(5)
C16S C17S C4S 24(4)
C16S C17S C7S 39(4)
C4S C17S C7S 60(3)

loop_
_geom_bond_atom_site_label_1
_geom_bond_atom_site_label_2
_geom_bond_distance
C1 C6 1.385(12)
C1 C2 1.394(13)
C2 C3 1.367(12)
C3 C4 1.396(11)
C3 C7 1.538(12)
C4 C5 1.358(12)
C4 C8 1.520(12)
C5 C6 1.379(12)
C7 C9 1.512(11)
C7 C15 1.552(12)
C7 C17 1.577(9)
C8 C10 1.493(12)
C8 C18 1.554(11)
C9 C10 1.378(11)
C9 C14 1.379(12)
C10 C11 1.362(11)
C11 C12 1.414(13)
C12 C13 1.369(12)
C13 C14 1.380(12)
C15 O2 1.185(10)
C15 O1 1.351(9)
C16 O1 1.469(9)
C17 C19 1.537(12)
C17 C18 1.579(10)
C18 C21 1.556(11)
C19 C22 1.524(10)
C19 C20 1.537(11)
C20 C21 1.527(11)
C21 C23 1.528(10)
C22 C24 1.536(12)
C22 C23 1.578(11)
C23 C25 1.574(11)
C24 C26 1.493(11)
C24 C25 1.578(10)
C25 C28 1.549(10)
C26 C29 1.522(12)
C26 C27 1.553(12)
C27 C28 1.525(10)
C28 C30 1.518(12)
C29 C31 1.533(11)
C29 C30 1.596(10)
C30 C32 1.562(10)
C31 C33 1.539(12)
C31 C32 1.592(10)
C32 C35 1.539(12)
C33 C34 1.545(10)
C33 C36 1.563(10)
C34 C35 1.549(11)
C35 C37 1.542(10)
C36 C38 1.563(13)
C36 C37 1.569(10)
C37 C39 1.548(11)
C38 C52B 1.477(18)
C38 C40 1.512(12)
C38 C46 1.531(11)
C38 C52A 1.527(19)
C39 C47 1.492(10)
C39 C41 1.514(12)
C40 C41 1.395(11)
C40 C45 1.405(13)
C41 C42 1.382(12)
C42 C43 1.418(13)
C43 C44 1.362(12)
C44 C45 1.386(12)
C46 C51 1.362(11)
C46 C47 1.414(10)
C47 C48 1.399(10)
C48 C49 1.389(11)
C49 C50 1.375(11)
C50 C51 1.423(11)
C52A O3A 1.19(2)
C52A O4A 1.39(2)
C53A O4A 1.459(14)
C52B O3B 1.20(2)
C52B O4B 1.39(2)
C53B O4B 1.462(14)
C1S C13S 0.61(3)
C1S C2S 1.178(17)
C1S C14S 1.34(4)
C2S C14S 0.79(4)
C2S C13S 1.14(3)
C2S C11S 1.32(5)
C2S C12S 1.48(4)
C2S C9S 1.46(7)
C2S C15S 1.48(7)
C2S C6S 1.75(5)
C2S C8S 1.73(7)
C3S C7S 1.14(3)
C3S C16S 2.05(7)
C4S C16S 0.60(7)
C4S C17S 1.45(7)
C4S C7S 1.67(5)
C5S C7S 1.48(3)
C6S C14S 1.09(5)
C6S C10S 0.81(5)
C6S C12S 0.77(5)
C6S C9S 1.66(9)
C7S C16S 1.16(6)
C7S C17S 1.82(6)
C8S C15S 0.59(10)
C8S C11S 1.65(10)
C8S C13S 2.01(7)
C9S C11S 0.75(9)
C9S C12S 0.89(7)
C9S C14S 1.41(8)
C9S C15S 1.80(10)
C10S C14S 1.40(6)
C10S C12S 1.47(6)
C11S C15S 1.07(7)
C11S C12S 1.46(9)
C11S C14S 1.67(7)
C12S C14S 1.01(4)
C13S C14S 1.62(5)
C13S C15S 2.06(7)
C16S C17S 1.21(7)
